data_8000557
loop_
_publ_author_name
'Zakrzewski, Jakub J.'
'Kumar, Kunal'
'Zychowicz, Mikolaj'
'Jankowski, Robert'
'Wyczesany, Maciej'
'Sieklucka, Barbara'
'Ohkoshi, Shin-Ichi'
'Chorazy, Szymon'

_publ_section_title
;
 Combined Experimental and Ab Initio Methods for Rationalization of
 Magneto-Luminescent Properties of Yb<sup>III</sup> Nanomagnets Embedded
 in Cyanido/Thiocyanidometallate-Based Crystals.
;
_journal_name_full 'The journal of physical chemistry letters'
_journal_page_first 10558
_journal_page_last 10566
_journal_paper_doi 10.1021/acs.jpclett.1c02942
_journal_year 2021
_chemical_formula_moiety 'C40 H32 N8 O8 Yb, C6 Cr N6, 6(O)'
_chemical_formula_sum 'C46 H32 Cr N14 O14 Yb'
_chemical_formula_weight 1229.89
_space_group_IT_number 70
_space_group_name_Hall '-F 2uv 2vw'
_space_group_name_H-M_alt 'F d d d :2'
_symmetry_cell_setting orthorhombic
_symmetry_Int_Tables_number 70
_symmetry_space_group_name_Hall '-F 2uv 2vw'
_symmetry_space_group_name_H-M 'F d d d :2'
_atom_sites_solution_hydrogens geom
_audit_conform_dict_location ftp://ftp.iucr.org/pub/cif_core.dic
_audit_conform_dict_name cif_core.dic
_audit_conform_dict_version 2.4.3
_audit_creation_date 2019-12-13T00:22:56-00:00
_audit_creation_method 'WinGX routine CIF_UPDATE'
_cell_angle_alpha 90
_cell_angle_beta 90
_cell_angle_gamma 90
_cell_formula_units_Z 8
_cell_length_a 13.9366(11)
_cell_length_b 25.744(2)
_cell_length_c 28.199(3)
_cell_measurement_reflns_used 17013
_cell_measurement_temperature 100(2)
_cell_measurement_theta_max 27.101
_cell_measurement_theta_min 2.731
_cell_measurement_wavelength 0.71073
_cell_volume 10117.3(16)
_computing_molecular_graphics 'Ortep for Windows (Farrugia, 2012)'
_computing_publication_material 'WinGX publication routines (Farrugia, 2012)'
_computing_structure_refinement 'SHELXL-2018/3 (Sheldrick, 2018)'
_computing_structure_solution 'SHELXT 2014/5 (Sheldrick, 2014)'
_diffrn_ambient_temperature 100(2)
_diffrn_measured_fraction_theta_full 0.999
_diffrn_measured_fraction_theta_max 0.999
_diffrn_measurement_device_type 'D8Quest Eco Photon50'
_diffrn_measurement_method \w
_diffrn_radiation_monochromator graphite
_diffrn_radiation_probe x-ray
_diffrn_radiation_type MoK\a
_diffrn_radiation_wavelength 0.71073
_diffrn_reflns_av_R_equivalents 0.0863
_diffrn_reflns_av_unetI/netI 0.0538
_diffrn_reflns_Laue_measured_fraction_full 0.999
_diffrn_reflns_Laue_measured_fraction_max 0.999
_diffrn_reflns_limit_h_max 17
_diffrn_reflns_limit_h_min -17
_diffrn_reflns_limit_k_max 32
_diffrn_reflns_limit_k_min -32
_diffrn_reflns_limit_l_max 36
_diffrn_reflns_limit_l_min -35
_diffrn_reflns_number 17013
_diffrn_reflns_point_group_measured_fraction_full 0.999
_diffrn_reflns_point_group_measured_fraction_max 0.999
_diffrn_reflns_theta_full 25.242
_diffrn_reflns_theta_max 27.101
_diffrn_reflns_theta_min 2.731
_diffrn_standards_decay_% 0
_diffrn_standards_interval_count 0
_diffrn_standards_interval_time 0
_diffrn_standards_number 0
_exptl_absorpt_coefficient_mu 2.132
_exptl_absorpt_correction_T_max 0.92
_exptl_absorpt_correction_T_min 0.74
_exptl_absorpt_correction_type multi-scan
_exptl_absorpt_process_details 'SADABS-2016/2 (Krause, 2015)'
_exptl_crystal_colour yellow
_exptl_crystal_density_diffrn 1.615
_exptl_crystal_density_method 'not measured'
_exptl_crystal_description needle
_exptl_crystal_F_000 4896
_exptl_crystal_size_max 0.15
_exptl_crystal_size_mid 0.06
_exptl_crystal_size_min 0.04
_refine_diff_density_max 2.69
_refine_diff_density_min -2.879
_refine_diff_density_rms 0.163
_refine_ls_extinction_method none
_refine_ls_goodness_of_fit_ref 1.036
_refine_ls_hydrogen_treatment constr
_refine_ls_matrix_type full
_refine_ls_number_constraints 0
_refine_ls_number_parameters 179
_refine_ls_number_reflns 2802
_refine_ls_number_restraints 39
_refine_ls_restrained_S_all 1.107
_refine_ls_R_factor_all 0.0696
_refine_ls_R_factor_gt 0.0529
_refine_ls_shift/su_max 0
_refine_ls_shift/su_mean 0
_refine_ls_structure_factor_coef Fsqd
_refine_ls_weighting_details 'w=1/[\s^2^(Fo^2^)+(0.0370P)^2^+367.2329P] where P=(Fo^2^+2Fc^2^)/3'
_refine_ls_weighting_scheme calc
_refine_ls_wR_factor_gt 0.1145
_refine_ls_wR_factor_ref 0.1212
_reflns_Friedel_coverage 0
_reflns_number_gt 2311
_reflns_number_total 2802
_reflns_threshold_expression 'I > 2\s(I)'
_cod_data_source_file jz1c02942_si_002.cif
_cod_data_source_block shelx
_cod_original_cell_volume 10117.5(15)
_cod_original_sg_symbol_H-M 'F d d d'
_cod_database_code 8000557

loop_
_symmetry_equiv_pos_as_xyz
'x, y, z'
'-x+3/4, -y+3/4, z'
'-x+3/4, y, -z+3/4'
'x, -y+3/4, -z+3/4'
'x, y+1/2, z+1/2'
'-x+3/4, -y+5/4, z+1/2'
'-x+3/4, y+1/2, -z+5/4'
'x, -y+5/4, -z+5/4'
'x+1/2, y, z+1/2'
'-x+5/4, -y+3/4, z+1/2'
'-x+5/4, y, -z+5/4'
'x+1/2, -y+3/4, -z+5/4'
'x+1/2, y+1/2, z'
'-x+5/4, -y+5/4, z'
'-x+5/4, y+1/2, -z+3/4'
'x+1/2, -y+5/4, -z+3/4'
'-x, -y, -z'
'x-3/4, y-3/4, -z'
'x-3/4, -y, z-3/4'
'-x, y-3/4, z-3/4'
'-x, -y+1/2, -z+1/2'
'x-3/4, y-1/4, -z+1/2'
'x-3/4, -y+1/2, z-1/4'
'-x, y-1/4, z-1/4'
'-x+1/2, -y, -z+1/2'
'x-1/4, y-3/4, -z+1/2'
'x-1/4, -y, z-1/4'
'-x+1/2, y-3/4, z-1/4'
'-x+1/2, -y+1/2, -z'
'x-1/4, y-1/4, -z'
'x-1/4, -y+1/2, z-3/4'
'-x+1/2, y-1/4, z-3/4'

loop_
_atom_site_label
_atom_site_type_symbol
_atom_site_fract_x
_atom_site_fract_y
_atom_site_fract_z
_atom_site_U_iso_or_equiv
_atom_site_adp_type
_atom_site_occupancy
_atom_site_site_symmetry_order
_atom_site_calc_flag
_atom_site_refinement_flags_posn
_atom_site_refinement_flags_adp
_atom_site_refinement_flags_occupancy
_atom_site_disorder_assembly
_atom_site_disorder_group
Yb1 Yb 0.125 0.625 0.625 0.01699(15) Uani 1 4 d S T P . .
Cr1 Cr 0.625 0.625 0.625 0.0864(14) Uani 1 4 d S T P . .
O2 O 0.2412(3) 0.68048(18) 0.64730(13) 0.0267(10) Uani 1 1 d . . . . .
O1 O 0.0716(3) 0.66894(15) 0.69393(13) 0.0188(8) Uani 1 1 d . . . . .
N3 N 0.0634(3) 0.72029(19) 0.69232(16) 0.0187(10) Uani 1 1 d . . . . .
N4 N 0.2752(3) 0.69070(19) 0.68990(16) 0.0203(10) Uani 1 1 d . . . . .
C12 C 0.3572(4) 0.6678(3) 0.7040(2) 0.0248(13) Uani 1 1 d . . . . .
H12 H 0.384858 0.64119 0.685083 0.03 Uiso 1 1 calc R U . . .
C8 C 0.2312(4) 0.7268(3) 0.7174(2) 0.0265(13) Uani 1 1 d . . . . .
C7 C 0.1405(4) 0.7511(3) 0.7020(2) 0.0282(14) Uani 1 1 d . . . . .
C9 C 0.2748(5) 0.7425(3) 0.7591(3) 0.0431(19) Uani 1 1 d . . . . .
H9 H 0.245101 0.768246 0.778182 0.052 Uiso 1 1 calc R U . . .
C3 C -0.0231(4) 0.7417(2) 0.6823(2) 0.0249(13) Uani 1 1 d . . . . .
H3 H -0.076255 0.719794 0.675567 0.03 Uiso 1 1 calc R U . . .
O2S O 0.4802(5) 0.5723(3) 0.3781(3) 0.091(2) Uani 1 1 d D U . . .
C4 C -0.0347(5) 0.7941(3) 0.6818(3) 0.0375(17) Uani 1 1 d . . . . .
H4 H -0.09606 0.808511 0.675211 0.045 Uiso 1 1 calc R U . . .
C6 C 0.1303(5) 0.8044(3) 0.7008(3) 0.0459(19) Uani 1 1 d . . . . .
H6 H 0.184256 0.825967 0.706971 0.055 Uiso 1 1 calc R U . . .
C1 C 0.625 0.625 0.5522(5) 0.074(4) Uani 1 2 d S TU P . .
C11 C 0.4017(4) 0.6825(3) 0.7456(2) 0.0325(15) Uani 1 1 d . . . . .
H11 H 0.459633 0.666181 0.755292 0.039 Uiso 1 1 calc R U . . .
C10 C 0.3609(5) 0.7212(3) 0.7731(2) 0.045(2) Uani 1 1 d . . . . .
H10 H 0.391826 0.732809 0.801204 0.054 Uiso 1 1 calc R U . . .
N2 N 0.4741(5) 0.7204(4) 0.6214(3) 0.082(2) Uani 1 1 d . U . . .
C5 C 0.0424(6) 0.8268(3) 0.6907(4) 0.055(2) Uani 1 1 d . . . . .
H5 H 0.035092 0.863522 0.689916 0.065 Uiso 1 1 calc R U . . .
C2 C 0.5234(7) 0.6833(4) 0.6221(4) 0.065(2) Uani 1 1 d . U . . .
N1 N 0.625 0.625 0.5111(4) 0.091(4) Uani 1 2 d S TU P . .
O1S O 0.6125(13) 0.6400(5) 0.4166(5) 0.095(5) Uani 0.5 1 d D U P A -1

loop_
_atom_site_aniso_label
_atom_site_aniso_U_11
_atom_site_aniso_U_22
_atom_site_aniso_U_33
_atom_site_aniso_U_23
_atom_site_aniso_U_13
_atom_site_aniso_U_12
Yb1 0.0100(2) 0.0303(3) 0.0107(2) 0 0 0
Cr1 0.0123(10) 0.230(4) 0.0172(11) 0 0 0
O2 0.019(2) 0.052(3) 0.0090(18) -0.0024(18) 0.0005(16) -0.0103(19)
O1 0.0165(19) 0.024(2) 0.0155(19) -0.0005(16) 0.0013(15) -0.0013(16)
N3 0.015(2) 0.026(3) 0.016(2) -0.0004(19) -0.0004(18) -0.0003(19)
N4 0.015(2) 0.032(3) 0.014(2) 0.000(2) -0.0013(18) -0.007(2)
C12 0.013(3) 0.043(4) 0.018(3) 0.000(2) 0.004(2) 0.003(2)
C8 0.016(3) 0.033(3) 0.030(3) -0.006(3) -0.007(2) 0.000(2)
C7 0.017(3) 0.035(3) 0.033(3) 0.001(3) -0.004(2) -0.002(2)
C9 0.022(3) 0.069(5) 0.038(4) -0.026(4) -0.008(3) 0.007(3)
C3 0.016(3) 0.036(4) 0.023(3) -0.002(3) -0.005(2) 0.002(2)
O2S 0.071(4) 0.132(5) 0.069(4) 0.023(4) 0.018(4) 0.011(4)
C4 0.025(3) 0.035(4) 0.052(4) 0.002(3) -0.014(3) 0.010(3)
C6 0.031(3) 0.028(3) 0.079(6) 0.002(3) -0.014(4) -0.008(3)
C1 0.073(5) 0.086(5) 0.065(4) 0 0 -0.020(4)
C11 0.015(3) 0.059(5) 0.023(3) -0.001(3) -0.005(2) 0.004(3)
C10 0.023(4) 0.081(6) 0.030(3) -0.022(4) -0.014(3) 0.009(3)
N2 0.039(3) 0.119(5) 0.088(5) 0.066(5) 0.000(4) -0.012(4)
C5 0.042(4) 0.025(4) 0.097(7) 0.000(4) -0.019(5) 0.002(3)
C2 0.047(3) 0.091(4) 0.059(4) 0.022(3) 0.007(3) -0.008(3)
N1 0.109(7) 0.106(7) 0.059(5) 0 0 -0.064(6)
O1S 0.113(8) 0.104(9) 0.070(6) 0.004(6) -0.010(7) 0.023(7)

loop_
_atom_type_symbol
_atom_type_description
_atom_type_scat_dispersion_real
_atom_type_scat_dispersion_imag
_atom_type_scat_source
C C 0.0033 0.0016 'International Tables Vol C Tables 4.2.6.8 and 6.1.1.4'
H H 0 0 'International Tables Vol C Tables 4.2.6.8 and 6.1.1.4'
Cr Cr 0.3209 0.6236 'International Tables Vol C Tables 4.2.6.8 and 6.1.1.4'
N N 0.0061 0.0033 'International Tables Vol C Tables 4.2.6.8 and 6.1.1.4'
O O 0.0106 0.006 'International Tables Vol C Tables 4.2.6.8 and 6.1.1.4'
Yb Yb -0.385 5.5486 'International Tables Vol C Tables 4.2.6.8 and 6.1.1.4'

loop_
_geom_angle_atom_site_label_1
_geom_angle_atom_site_label_2
_geom_angle_atom_site_label_3
_geom_angle
_geom_angle_site_symmetry_1
_geom_angle_site_symmetry_3
_geom_angle_publ_flag
O2 Yb1 O2 147.52(19) . 14_455 ?
O2 Yb1 O2 87.9(2) . 8 ?
O2 Yb1 O2 101.2(2) 14_455 8 ?
O2 Yb1 O2 101.2(2) . 11_455 ?
O2 Yb1 O2 87.9(2) 14_455 11_455 ?
O2 Yb1 O2 147.52(19) 8 11_455 ?
O2 Yb1 O1 139.36(13) . 8 ?
O2 Yb1 O1 72.55(14) 14_455 8 ?
O2 Yb1 O1 72.14(14) 8 8 ?
O2 Yb1 O1 81.24(14) 11_455 8 ?
O2 Yb1 O1 81.24(14) . 14_455 ?
O2 Yb1 O1 72.14(14) 14_455 14_455 ?
O2 Yb1 O1 72.55(14) 8 14_455 ?
O2 Yb1 O1 139.36(13) 11_455 14_455 ?
O1 Yb1 O1 122.94(19) 8 14_455 ?
O2 Yb1 O1 72.55(14) . 11_455 ?
O2 Yb1 O1 139.36(13) 14_455 11_455 ?
O2 Yb1 O1 81.24(14) 8 11_455 ?
O2 Yb1 O1 72.14(14) 11_455 11_455 ?
O1 Yb1 O1 69.72(19) 8 11_455 ?
O1 Yb1 O1 143.40(18) 14_455 11_455 ?
O2 Yb1 O1 72.14(14) . . ?
O2 Yb1 O1 81.24(14) 14_455 . ?
O2 Yb1 O1 139.36(13) 8 . ?
O2 Yb1 O1 72.55(14) 11_455 . ?
O1 Yb1 O1 143.40(18) 8 . ?
O1 Yb1 O1 69.72(19) 14_455 . ?
O1 Yb1 O1 122.94(19) 11_455 . ?
C1 Cr1 C1 180 11 . ?
C1 Cr1 C2 87.7(3) 11 11 ?
C1 Cr1 C2 92.3(3) . 11 ?
C1 Cr1 C2 87.7(3) 11 8 ?
C1 Cr1 C2 92.3(3) . 8 ?
C2 Cr1 C2 175.5(6) 11 8 ?
C1 Cr1 C2 92.3(3) 11 14 ?
C1 Cr1 C2 87.7(3) . 14 ?
C2 Cr1 C2 93.4(5) 11 14 ?
C2 Cr1 C2 86.8(5) 8 14 ?
C1 Cr1 C2 92.3(3) 11 . ?
C1 Cr1 C2 87.7(3) . . ?
C2 Cr1 C2 86.8(5) 11 . ?
C2 Cr1 C2 93.4(5) 8 . ?
C2 Cr1 C2 175.5(6) 14 . ?
N4 O2 Yb1 129.8(3) . . ?
N3 O1 Yb1 118.3(3) . . ?
O1 N3 C3 119.3(5) . . ?
O1 N3 C7 120.3(5) . . ?
C3 N3 C7 120.4(5) . . ?
O2 N4 C12 119.2(5) . . ?
O2 N4 C8 119.6(5) . . ?
C12 N4 C8 121.0(5) . . ?
N4 C12 C11 120.9(6) . . ?
N4 C12 H12 119.6 . . ?
C11 C12 H12 119.6 . . ?
N4 C8 C9 119.1(6) . . ?
N4 C8 C7 120.7(5) . . ?
C9 C8 C7 120.1(6) . . ?
N3 C7 C6 119.5(6) . . ?
N3 C7 C8 119.1(5) . . ?
C6 C7 C8 121.2(6) . . ?
C10 C9 C8 120.7(6) . . ?
C10 C9 H9 119.6 . . ?
C8 C9 H9 119.6 . . ?
N3 C3 C4 120.8(6) . . ?
N3 C3 H3 119.6 . . ?
C4 C3 H3 119.6 . . ?
C3 C4 C5 120.5(6) . . ?
C3 C4 H4 119.7 . . ?
C5 C4 H4 119.7 . . ?
C7 C6 C5 120.7(7) . . ?
C7 C6 H6 119.6 . . ?
C5 C6 H6 119.6 . . ?
N1 C1 Cr1 180 . . ?
C12 C11 C10 119.3(6) . . ?
C12 C11 H11 120.4 . . ?
C10 C11 H11 120.3 . . ?
C9 C10 C11 118.9(6) . . ?
C9 C10 H10 120.6 . . ?
C11 C10 H10 120.6 . . ?
C6 C5 C4 118.0(7) . . ?
C6 C5 H5 121 . . ?
C4 C5 H5 121 . . ?
N2 C2 Cr1 172.3(9) . . ?

loop_
_geom_bond_atom_site_label_1
_geom_bond_atom_site_label_2
_geom_bond_distance
_geom_bond_site_symmetry_2
_geom_bond_publ_flag
Yb1 O2 2.249(4) . ?
Yb1 O2 2.249(4) 14_455 ?
Yb1 O2 2.249(4) 8 ?
Yb1 O2 2.249(4) 11_455 ?
Yb1 O1 2.369(4) 8 ?
Yb1 O1 2.369(4) 14_455 ?
Yb1 O1 2.369(4) 11_455 ?
Yb1 O1 2.369(4) . ?
Cr1 C1 2.052(15) 11 ?
Cr1 C1 2.052(15) . ?
Cr1 C2 2.064(11) 11 ?
Cr1 C2 2.064(11) 8 ?
Cr1 C2 2.064(11) 14 ?
Cr1 C2 2.064(11) . ?
O2 N4 1.318(6) . ?
O1 N3 1.328(6) . ?
N3 C3 1.355(7) . ?
N3 C7 1.364(7) . ?
N4 C12 1.346(7) . ?
N4 C8 1.357(8) . ?
C12 C11 1.379(8) . ?
C12 H12 0.95 . ?
C8 C9 1.384(9) . ?
C8 C7 1.475(8) . ?
C7 C6 1.380(9) . ?
C9 C10 1.378(9) . ?
C9 H9 0.95 . ?
C3 C4 1.360(9) . ?
C3 H3 0.95 . ?
C4 C5 1.389(10) . ?
C4 H4 0.95 . ?
C6 C5 1.384(10) . ?
C6 H6 0.95 . ?
C1 N1 1.160(18) . ?
C11 C10 1.384(10) . ?
C11 H11 0.95 . ?
C10 H10 0.95 . ?
N2 C2 1.177(12) . ?
C5 H5 0.95 . ?
